data_4116246
loop_
_publ_author_name
'Claire Wilson'
'Bo B. Iversen'
'Jacob Overgaard'
'Finn K. Larsen'
'Guang Wu'
'Sergiu P. Palii'
'Grigore A. Timco'
'Nicolae V. Gerbeleu'

_publ_section_title
;
 Multi-Temperature Crystallographic Studies of Mixed-Valence Polynuclear
 Complexes; Valence Trapping Process in the Trinuclear Oxo-Bridged Iron
 Compound, [Fe3O(O2CC(CH3)3)6(C5H5N)3]
;
_journal_name_full 'Journal of the American Chemical Society'
_journal_page_first 11370
_journal_page_last 11379
_journal_paper_doi 10.1021/ja994162a
_journal_volume 122
_journal_year 2000
_chemical_formula_sum 'C45 H69 Fe3 N3 O13'
_chemical_formula_weight 1027.58
_chemical_name_systematic
; 
 ? 
;
_space_group_IT_number 4
_symmetry_cell_setting monoclinic
_symmetry_space_group_name_Hall 'P 2yb'
_symmetry_space_group_name_H-M 'P 1 21 1'
_atom_sites_solution_hydrogens geom
_atom_sites_solution_primary direct
_atom_sites_solution_secondary difmap
_audit_creation_method SHELXL-97
_cell_angle_alpha 90.00
_cell_angle_beta 106.690(2)
_cell_angle_gamma 90.00
_cell_formula_units_Z 2
_cell_length_a 11.6077(10)
_cell_length_b 19.764(2)
_cell_length_c 11.9384(10)
_cell_measurement_temperature 293(2)
_cell_volume 2623.5(4)
_computing_structure_refinement 'SHELXL-97 (Sheldrick, 1997)'
_computing_structure_solution 'SHELXS-97 (Sheldrick, 1990)'
_diffrn_ambient_temperature 293(2)
_diffrn_measured_fraction_theta_full 0.912
_diffrn_measured_fraction_theta_max 0.912
_diffrn_radiation_monochromator graphite
_diffrn_radiation_source 'fine-focus sealed tube'
_diffrn_radiation_type MoK\a
_diffrn_radiation_wavelength 0.71073
_diffrn_reflns_av_R_equivalents 0.0000
_diffrn_reflns_av_sigmaI/netI 0.0370
_diffrn_reflns_limit_h_max 15
_diffrn_reflns_limit_h_min -15
_diffrn_reflns_limit_k_max 26
_diffrn_reflns_limit_k_min -26
_diffrn_reflns_limit_l_max 16
_diffrn_reflns_limit_l_min 0
_diffrn_reflns_number 11484
_diffrn_reflns_theta_full 29.31
_diffrn_reflns_theta_max 29.31
_diffrn_reflns_theta_min 2.39
_exptl_absorpt_coefficient_mu 0.878
_exptl_crystal_density_diffrn 1.301
_exptl_crystal_F_000 1084
_refine_diff_density_max 0.926
_refine_diff_density_min -0.767
_refine_diff_density_rms 0.071
_refine_ls_abs_structure_details 'Flack H D (1983), Acta Cryst. A39, 876-881'
_refine_ls_abs_structure_Flack 0.015(13)
_refine_ls_extinction_method none
_refine_ls_goodness_of_fit_ref 1.111
_refine_ls_hydrogen_treatment mixed
_refine_ls_matrix_type full
_refine_ls_number_parameters 518
_refine_ls_number_reflns 11484
_refine_ls_number_restraints 40
_refine_ls_restrained_S_all 1.110
_refine_ls_R_factor_all 0.0448
_refine_ls_R_factor_gt 0.0433
_refine_ls_shift/su_max 0.003
_refine_ls_shift/su_mean 0.000
_refine_ls_structure_factor_coef Fsqd
_refine_ls_weighting_details 'calc w=1/[\s^2^(Fo^2^)+(0.0593P)^2^+2.3436P] where P=(Fo^2^+2Fc^2^)/3'
_refine_ls_weighting_scheme calc
_refine_ls_wR_factor_gt 0.1168
_refine_ls_wR_factor_ref 0.1186
_reflns_number_gt 11164
_reflns_number_total 11484
_reflns_threshold_expression >2sigma(I)
_cod_data_source_file ja994162a_05.cif
_cod_data_source_block fe100cs
_cod_original_cell_volume 2623.4(4)
_cod_database_code 4116246

loop_
_symmetry_equiv_pos_as_xyz
'x, y, z'
'-x, y+1/2, -z'

loop_
_atom_site_label
_atom_site_type_symbol
_atom_site_fract_x
_atom_site_fract_y
_atom_site_fract_z
_atom_site_U_iso_or_equiv
_atom_site_adp_type
_atom_site_occupancy
_atom_site_symmetry_multiplicity
_atom_site_calc_flag
_atom_site_refinement_flags
_atom_site_disorder_assembly
_atom_site_disorder_group
Fe1 Fe 0.88206(4) 0.17826(5) 0.26398(4) 0.02337(10) Uani 1 1 d . . .
Fe2 Fe 0.74517(4) 0.03737(5) 0.29184(4) 0.02037(9) Uani 1 1 d . . .
Fe3 Fe 0.58054(4) 0.16938(5) 0.17843(4) 0.02391(10) Uani 1 1 d . . .
O1 O 0.73762(17) 0.12635(11) 0.24679(18) 0.0182(4) Uani 1 1 d . . .
O11 O 0.9763(2) 0.13834(14) 0.4232(2) 0.0289(5) Uani 1 1 d . . .
O12 O 0.8621(2) 0.05286(13) 0.45502(19) 0.0263(5) Uani 1 1 d . . .
O22 O 0.8859(2) 0.01005(12) 0.2351(2) 0.0265(5) Uani 1 1 d . . .
O21 O 0.9627(2) 0.10457(13) 0.1828(2) 0.0294(5) Uani 1 1 d . . .
O31 O 0.60671(19) 0.04187(13) 0.3617(2) 0.0265(4) Uani 1 1 d . . .
O32 O 0.5160(2) 0.14264(13) 0.3208(2) 0.0280(5) Uani 1 1 d . . .
O41 O 0.6345(2) -0.00154(12) 0.1392(2) 0.0266(5) Uani 1 1 d . . .
O42 O 0.5027(2) 0.08371(13) 0.0899(2) 0.0302(5) Uani 1 1 d . . .
O51 O 0.6262(2) 0.19888(14) 0.0301(2) 0.0274(5) Uani 1 1 d . . .
O52 O 0.8209(2) 0.22509(13) 0.10660(19) 0.0252(5) Uani 1 1 d . . .
O61 O 0.6282(2) 0.26022(13) 0.2611(2) 0.0262(5) Uani 1 1 d . . .
O62 O 0.82642(19) 0.25607(12) 0.3530(2) 0.0252(5) Uani 1 1 d . . .
N101 N 1.0428(2) 0.24231(15) 0.2754(2) 0.0239(5) Uani 1 1 d . . .
N201 N 0.7550(2) -0.07053(14) 0.3522(2) 0.0239(5) Uani 1 1 d . . .
N301 N 0.4052(3) 0.21560(15) 0.0842(3) 0.0273(6) Uani 1 1 d . . .
C10 C 0.9475(3) 0.09508(16) 0.4872(3) 0.0207(5) Uani 1 1 d . A .
C13 C 1.0225(2) 0.09290(13) 0.6154(3) 0.0265(6) Uani 1 1 d D . .
C14 C 1.1563(3) 0.0929(3) 0.6213(5) 0.0446(7) Uiso 0.884(5) 1 d PD A 1
H14A H 1.1733 0.0545 0.5794 0.067 Uiso 0.884(5) 1 calc PR A 1
H14B H 1.2041 0.0905 0.7015 0.067 Uiso 0.884(5) 1 calc PR A 1
H14C H 1.1751 0.1337 0.5867 0.067 Uiso 0.884(5) 1 calc PR A 1
C15 C 0.9955(4) 0.15862(18) 0.6714(4) 0.0446(7) Uiso 0.884(5) 1 d PD A 1
H15A H 1.0398 0.1592 0.7528 0.067 Uiso 0.884(5) 1 calc PR A 1
H15B H 0.9109 0.1612 0.6635 0.067 Uiso 0.884(5) 1 calc PR A 1
H15C H 1.0188 0.1967 0.6329 0.067 Uiso 0.884(5) 1 calc PR A 1
C16 C 0.9936(4) 0.0312(2) 0.6803(4) 0.0446(7) Uiso 0.884(5) 1 d PD A 1
H16A H 1.0023 -0.0093 0.6390 0.067 Uiso 0.884(5) 1 calc PR A 1
H16B H 0.9124 0.0344 0.6845 0.067 Uiso 0.884(5) 1 calc PR A 1
H16C H 1.0479 0.0297 0.7579 0.067 Uiso 0.884(5) 1 calc PR A 1
C14A C 1.0886(13) 0.0251(5) 0.644(3) 0.0446(7) Uiso 0.116(5) 1 d PD A 2
H14D H 1.0319 -0.0113 0.6217 0.067 Uiso 0.116(5) 1 calc PR A 2
H14E H 1.1276 0.0226 0.7269 0.067 Uiso 0.116(5) 1 calc PR A 2
H14F H 1.1477 0.0215 0.6026 0.067 Uiso 0.116(5) 1 calc PR A 2
C15A C 1.1278(11) 0.1422(10) 0.660(3) 0.0446(7) Uiso 0.116(5) 1 d PD A 2
H15D H 1.1009 0.1875 0.6385 0.067 Uiso 0.116(5) 1 calc PR A 2
H15E H 1.1910 0.1308 0.6264 0.067 Uiso 0.116(5) 1 calc PR A 2
H15F H 1.1575 0.1390 0.7439 0.067 Uiso 0.116(5) 1 calc PR A 2
C16A C 0.932(2) 0.1035(8) 0.686(3) 0.0446(7) Uiso 0.116(5) 1 d PD A 2
H16D H 0.8975 0.1479 0.6701 0.067 Uiso 0.116(5) 1 calc PR A 2
H16E H 0.9725 0.0991 0.7675 0.067 Uiso 0.116(5) 1 calc PR A 2
H16F H 0.8696 0.0701 0.6630 0.067 Uiso 0.116(5) 1 calc PR A 2
C20 C 0.9516(3) 0.04155(18) 0.1849(3) 0.0238(6) Uani 1 1 d . B .
C23 C 1.0226(3) -0.00340(16) 0.1239(3) 0.0331(7) Uani 1 1 d D . .
C24 C 0.984(2) -0.0779(4) 0.1197(15) 0.0528(8) Uiso 0.154(5) 1 d PD B 1
H24A H 0.9805 -0.0916 0.1956 0.079 Uiso 0.154(5) 1 calc PR B 1
H24B H 1.0422 -0.1054 0.0971 0.079 Uiso 0.154(5) 1 calc PR B 1
H24C H 0.9069 -0.0833 0.0639 0.079 Uiso 0.154(5) 1 calc PR B 1
C25 C 1.0019(15) 0.0243(15) -0.0004(9) 0.0528(8) Uiso 0.154(5) 1 d PD B 1
H25A H 1.0300 0.0702 0.0036 0.079 Uiso 0.154(5) 1 calc PR B 1
H25B H 0.9176 0.0230 -0.0410 0.079 Uiso 0.154(5) 1 calc PR B 1
H25C H 1.0451 -0.0028 -0.0414 0.079 Uiso 0.154(5) 1 calc PR B 1
C26 C 1.1546(9) 0.0008(10) 0.198(2) 0.0528(8) Uiso 0.154(5) 1 d PD B 1
H26A H 1.1763 0.0473 0.2151 0.079 Uiso 0.154(5) 1 calc PR B 1
H26B H 1.2050 -0.0184 0.1545 0.079 Uiso 0.154(5) 1 calc PR B 1
H26C H 1.1651 -0.0239 0.2690 0.079 Uiso 0.154(5) 1 calc PR B 1
C24A C 0.9332(5) -0.0435(3) 0.0271(4) 0.0528(8) Uiso 0.846(5) 1 d PD B 2
H24D H 0.8864 -0.0128 -0.0305 0.079 Uiso 0.846(5) 1 calc PR B 2
H24E H 0.8808 -0.0691 0.0603 0.079 Uiso 0.846(5) 1 calc PR B 2
H24F H 0.9764 -0.0738 -0.0092 0.079 Uiso 0.846(5) 1 calc PR B 2
C25A C 1.1061(4) 0.0385(3) 0.0720(5) 0.0528(8) Uiso 0.846(5) 1 d PD B 2
H25D H 1.0603 0.0730 0.0221 0.079 Uiso 0.846(5) 1 calc PR B 2
H25E H 1.1425 0.0095 0.0272 0.079 Uiso 0.846(5) 1 calc PR B 2
H25F H 1.1677 0.0590 0.1340 0.079 Uiso 0.846(5) 1 calc PR B 2
C26A C 1.0977(5) -0.0530(3) 0.2147(5) 0.0528(8) Uiso 0.846(5) 1 d PD B 2
H26D H 1.1426 -0.0284 0.2826 0.079 Uiso 0.846(5) 1 calc PR B 2
H26E H 1.1523 -0.0769 0.1818 0.079 Uiso 0.846(5) 1 calc PR B 2
H26F H 1.0454 -0.0847 0.2366 0.079 Uiso 0.846(5) 1 calc PR B 2
C30 C 0.5431(3) 0.09012(17) 0.3810(3) 0.0227(6) Uani 1 1 d . C .
C33 C 0.4917(3) 0.07964(15) 0.4837(3) 0.0355(8) Uani 1 1 d D . .
C34 C 0.5713(4) 0.0326(3) 0.5762(4) 0.0509(7) Uiso 0.897(6) 1 d PD C 1
H34A H 0.5842 -0.0090 0.5399 0.076 Uiso 0.897(6) 1 calc PR C 1
H34B H 0.5323 0.0232 0.6354 0.076 Uiso 0.897(6) 1 calc PR C 1
H34C H 0.6473 0.0541 0.6113 0.076 Uiso 0.897(6) 1 calc PR C 1
C35 C 0.3708(3) 0.0442(3) 0.4299(5) 0.0509(7) Uiso 0.897(6) 1 d PD C 1
H35A H 0.3841 0.0024 0.3945 0.076 Uiso 0.897(6) 1 calc PR C 1
H35B H 0.3198 0.0729 0.3715 0.076 Uiso 0.897(6) 1 calc PR C 1
H35C H 0.3328 0.0351 0.4899 0.076 Uiso 0.897(6) 1 calc PR C 1
C36 C 0.4656(5) 0.14724(19) 0.5346(5) 0.0509(7) Uiso 0.897(6) 1 d PD C 1
H36A H 0.4265 0.1773 0.4720 0.076 Uiso 0.897(6) 1 calc PR C 1
H36B H 0.5398 0.1671 0.5800 0.076 Uiso 0.897(6) 1 calc PR C 1
H36C H 0.4142 0.1397 0.5836 0.076 Uiso 0.897(6) 1 calc PR C 1
C34A C 0.6150(19) 0.0813(10) 0.576(3) 0.0509(7) Uiso 0.103(6) 1 d PD C 2
H34D H 0.6527 0.1242 0.5727 0.076 Uiso 0.103(6) 1 calc PR C 2
H34E H 0.6646 0.0457 0.5604 0.076 Uiso 0.103(6) 1 calc PR C 2
H34F H 0.6047 0.0751 0.6522 0.076 Uiso 0.103(6) 1 calc PR C 2
C35A C 0.4279(19) 0.0143(12) 0.502(3) 0.0509(7) Uiso 0.103(6) 1 d PD C 2
H35D H 0.4769 -0.0239 0.4962 0.076 Uiso 0.103(6) 1 calc PR C 2
H35E H 0.3519 0.0110 0.4427 0.076 Uiso 0.103(6) 1 calc PR C 2
H35F H 0.4148 0.0150 0.5776 0.076 Uiso 0.103(6) 1 calc PR C 2
C36A C 0.3845(12) 0.1273(13) 0.472(3) 0.0509(7) Uiso 0.103(6) 1 d PD C 2
H36D H 0.4101 0.1733 0.4687 0.076 Uiso 0.103(6) 1 calc PR C 2
H36E H 0.3539 0.1216 0.5378 0.076 Uiso 0.103(6) 1 calc PR C 2
H36F H 0.3225 0.1168 0.4013 0.076 Uiso 0.103(6) 1 calc PR C 2
C40 C 0.5431(3) 0.02771(17) 0.0725(3) 0.0246(6) Uani 1 1 d . . .
C43 C 0.4765(3) -0.01166(16) -0.0373(3) 0.0442(11) Uani 1 1 d D . .
C44 C 0.4188(5) -0.0732(2) 0.0036(5) 0.0578(7) Uiso 1 1 d D . .
H44A H 0.4791 -0.0977 0.0612 0.087 Uiso 1 1 calc R . .
H44B H 0.3840 -0.1021 -0.0620 0.087 Uiso 1 1 calc R . .
H44C H 0.3573 -0.0582 0.0371 0.087 Uiso 1 1 calc R . .
C45 C 0.3794(4) 0.0328(3) -0.1185(4) 0.0578(7) Uiso 1 1 d D . .
H45A H 0.4158 0.0729 -0.1384 0.087 Uiso 1 1 calc R . .
H45B H 0.3208 0.0451 -0.0794 0.087 Uiso 1 1 calc R . .
H45C H 0.3408 0.0080 -0.1884 0.087 Uiso 1 1 calc R . .
C46 C 0.5668(4) -0.0345(3) -0.1015(5) 0.0578(7) Uiso 1 1 d D . .
H46A H 0.6046 0.0045 -0.1236 0.087 Uiso 1 1 calc R . .
H46B H 0.5255 -0.0594 -0.1703 0.087 Uiso 1 1 calc R . .
H46C H 0.6269 -0.0627 -0.0509 0.087 Uiso 1 1 calc R . .
C50 C 0.7270(3) 0.21666(16) 0.0222(2) 0.0203(5) Uani 1 1 d . D .
C53 C 0.7381(2) 0.22648(15) -0.1013(3) 0.0299(7) Uani 1 1 d D . .
C54 C 0.7437(5) 0.15482(18) -0.1490(5) 0.0611(9) Uiso 0.940(6) 1 d PD D 1
H54A H 0.6749 0.1295 -0.1438 0.092 Uiso 0.940(6) 1 calc PR D 1
H54B H 0.8157 0.1328 -0.1038 0.092 Uiso 0.940(6) 1 calc PR D 1
H54C H 0.7439 0.1574 -0.2292 0.092 Uiso 0.940(6) 1 calc PR D 1
C55 C 0.8543(4) 0.2637(3) -0.1002(6) 0.0611(9) Uiso 0.940(6) 1 d PD D 1
H55A H 0.9210 0.2433 -0.0435 0.092 Uiso 0.940(6) 1 calc PR D 1
H55B H 0.8479 0.3104 -0.0803 0.092 Uiso 0.940(6) 1 calc PR D 1
H55C H 0.8666 0.2609 -0.1763 0.092 Uiso 0.940(6) 1 calc PR D 1
C56 C 0.6249(4) 0.2602(3) -0.1806(5) 0.0611(9) Uiso 0.940(6) 1 d PD D 1
H56A H 0.5590 0.2288 -0.1964 0.092 Uiso 0.940(6) 1 calc PR D 1
H56B H 0.6393 0.2735 -0.2527 0.092 Uiso 0.940(6) 1 calc PR D 1
H56C H 0.6055 0.2994 -0.1421 0.092 Uiso 0.940(6) 1 calc PR D 1
C54A C 0.8525(12) 0.1900(19) -0.108(8) 0.0611(9) Uiso 0.060(6) 1 d PD D 2
H54D H 0.9215 0.2112 -0.0558 0.092 Uiso 0.060(6) 1 calc PR D 2
H54E H 0.8584 0.1924 -0.1866 0.092 Uiso 0.060(6) 1 calc PR D 2
H54F H 0.8491 0.1434 -0.0863 0.092 Uiso 0.060(6) 1 calc PR D 2
C55A C 0.762(3) 0.3023(9) -0.078(8) 0.0611(9) Uiso 0.060(6) 1 d PD D 2
H55D H 0.8219 0.3084 -0.0045 0.092 Uiso 0.060(6) 1 calc PR D 2
H55E H 0.6891 0.3245 -0.0766 0.092 Uiso 0.060(6) 1 calc PR D 2
H55F H 0.7904 0.3214 -0.1395 0.092 Uiso 0.060(6) 1 calc PR D 2
C56A C 0.645(4) 0.1923(15) -0.203(5) 0.0611(9) Uiso 0.060(6) 1 d PD D 2
H56D H 0.5675 0.1933 -0.1890 0.092 Uiso 0.060(6) 1 calc PR D 2
H56E H 0.6680 0.1462 -0.2100 0.092 Uiso 0.060(6) 1 calc PR D 2
H56F H 0.6404 0.2160 -0.2745 0.092 Uiso 0.060(6) 1 calc PR D 2
C60 C 0.7216(3) 0.27739(15) 0.3408(3) 0.0188(5) Uani 1 1 d . . .
C63 C 0.7073(3) 0.32933(16) 0.4313(3) 0.0229(6) Uani 1 1 d . . .
C64 C 0.7662(3) 0.3009(2) 0.5534(3) 0.0352(8) Uiso 1 1 d . . .
H64A H 0.7252 0.2604 0.5644 0.053 Uiso 1 1 calc R . .
H64B H 0.7613 0.3338 0.6111 0.053 Uiso 1 1 calc R . .
H64C H 0.8491 0.2908 0.5615 0.053 Uiso 1 1 calc R . .
C65 C 0.7715(3) 0.3940(2) 0.4134(3) 0.0335(7) Uiso 1 1 d . . .
H65A H 0.8538 0.3838 0.4188 0.050 Uiso 1 1 calc R . .
H65B H 0.7687 0.4263 0.4725 0.050 Uiso 1 1 calc R . .
H65C H 0.7326 0.4124 0.3376 0.050 Uiso 1 1 calc R . .
C66 C 0.5745(3) 0.3434(2) 0.4177(4) 0.0382(8) Uiso 1 1 d . . .
H66A H 0.5355 0.3023 0.4295 0.057 Uiso 1 1 calc R . .
H66B H 0.5368 0.3604 0.3405 0.057 Uiso 1 1 calc R . .
H66C H 0.5677 0.3764 0.4745 0.057 Uiso 1 1 calc R . .
C102 C 1.1535(3) 0.2166(2) 0.2947(3) 0.0324(7) Uani 1 1 d . . .
H10A H 1.1648 0.1706 0.3104 0.039 Uiso 1 1 calc R . .
C103 C 1.2521(3) 0.2557(3) 0.2921(4) 0.0410(9) Uani 1 1 d . . .
H10B H 1.3279 0.2362 0.3061 0.049 Uiso 1 1 calc R . .
C104 C 1.2359(3) 0.3240(3) 0.2685(4) 0.0436(10) Uani 1 1 d . . .
H10C H 1.3002 0.3512 0.2653 0.052 Uiso 1 1 calc R . .
C105 C 1.1226(3) 0.3508(2) 0.2498(4) 0.0379(8) Uani 1 1 d . . .
H10D H 1.1097 0.3969 0.2358 0.045 Uiso 1 1 calc R . .
C106 C 1.0281(3) 0.30877(18) 0.2518(3) 0.0281(6) Uani 1 1 d . . .
H10E H 0.9513 0.3272 0.2363 0.034 Uiso 1 1 calc R . .
C202 C 0.6555(3) -0.10688(18) 0.3404(3) 0.0290(7) Uani 1 1 d . . .
H20A H 0.5813 -0.0865 0.3071 0.035 Uiso 1 1 calc R . .
C203 C 0.6580(3) -0.17405(18) 0.3760(3) 0.0327(7) Uani 1 1 d . . .
H20B H 0.5869 -0.1980 0.3667 0.039 Uiso 1 1 calc R . .
C204 C 0.7673(4) -0.20440(18) 0.4252(3) 0.0335(7) Uani 1 1 d . . .
H20C H 0.7711 -0.2494 0.4487 0.040 Uiso 1 1 calc R . .
C205 C 0.8713(3) -0.16772(18) 0.4394(3) 0.0289(7) Uani 1 1 d . . .
H20D H 0.9462 -0.1871 0.4737 0.035 Uiso 1 1 calc R . .
C206 C 0.8613(3) -0.10069(18) 0.4010(3) 0.0276(6) Uani 1 1 d . . .
H20E H 0.9314 -0.0758 0.4095 0.033 Uiso 1 1 calc R . .
C302 C 0.4026(3) 0.27525(19) 0.0305(3) 0.0317(7) Uani 1 1 d . . .
H30A H 0.4736 0.2999 0.0447 0.038 Uiso 1 1 calc R . .
C303 C 0.2979(4) 0.3023(2) -0.0461(4) 0.0396(8) Uani 1 1 d . . .
H30B H 0.3000 0.3429 -0.0846 0.048 Uiso 1 1 calc R . .
C304 C 0.1917(4) 0.2672(2) -0.0631(4) 0.0450(10) Uani 1 1 d . . .
H30C H 0.1202 0.2845 -0.1118 0.054 Uiso 1 1 calc R . .
C305 C 0.1928(4) 0.2065(2) -0.0073(5) 0.0503(12) Uani 1 1 d . . .
H30D H 0.1222 0.1819 -0.0176 0.060 Uiso 1 1 calc R . .
C306 C 0.3011(3) 0.1822(2) 0.0649(4) 0.0357(8) Uani 1 1 d . . .
H30E H 0.3012 0.1407 0.1016 0.043 Uiso 1 1 calc R . .

loop_
_atom_site_aniso_label
_atom_site_aniso_U_11
_atom_site_aniso_U_22
_atom_site_aniso_U_33
_atom_site_aniso_U_23
_atom_site_aniso_U_13
_atom_site_aniso_U_12
Fe1 0.0376(2) 0.0164(2) 0.01641(18) 0.00153(16) 0.00826(16) 0.00398(17)
Fe2 0.02708(19) 0.01559(19) 0.01769(18) 0.00122(15) 0.00524(15) -0.00124(16)
Fe3 0.0378(2) 0.0170(2) 0.01810(19) -0.00149(16) 0.00988(16) -0.00573(18)
O1 0.0181(9) 0.0169(9) 0.0190(9) 0.0010(8) 0.0044(7) 0.0000(7)
O11 0.0298(11) 0.0285(12) 0.0256(11) 0.0065(9) 0.0036(9) -0.0066(9)
O12 0.0310(11) 0.0238(11) 0.0203(10) 0.0031(8) 0.0012(8) -0.0046(9)
O22 0.0295(11) 0.0186(10) 0.0352(12) 0.0057(9) 0.0152(9) 0.0061(8)
O21 0.0344(12) 0.0192(11) 0.0359(13) -0.0027(10) 0.0121(10) -0.0051(9)
O31 0.0311(10) 0.0196(10) 0.0306(11) 0.0034(9) 0.0120(9) -0.0008(9)
O32 0.0302(11) 0.0248(11) 0.0302(12) 0.0060(9) 0.0102(9) -0.0003(9)
O41 0.0332(12) 0.0183(10) 0.0235(11) -0.0014(8) 0.0002(9) 0.0027(8)
O42 0.0330(12) 0.0215(11) 0.0304(12) -0.0061(9) -0.0001(10) 0.0039(9)
O51 0.0226(10) 0.0373(13) 0.0230(11) 0.0051(9) 0.0076(8) 0.0008(9)
O52 0.0238(10) 0.0283(11) 0.0204(10) 0.0067(9) 0.0014(8) -0.0025(8)
O61 0.0247(10) 0.0230(11) 0.0270(11) -0.0044(9) 0.0013(9) -0.0035(8)
O62 0.0219(10) 0.0230(11) 0.0324(12) -0.0055(9) 0.0105(9) -0.0008(8)
N101 0.0272(12) 0.0226(13) 0.0205(12) -0.0019(10) 0.0049(10) 0.0023(10)
N201 0.0299(13) 0.0209(12) 0.0199(12) 0.0021(10) 0.0056(10) -0.0018(10)
N301 0.0319(14) 0.0211(13) 0.0318(14) -0.0048(11) 0.0137(11) -0.0036(10)
C10 0.0231(13) 0.0199(14) 0.0187(13) 0.0013(11) 0.0052(10) 0.0022(10)
C13 0.0291(14) 0.0228(15) 0.0221(14) 0.0028(12) -0.0012(11) 0.0020(12)
C20 0.0247(13) 0.0220(14) 0.0231(13) -0.0003(12) 0.0045(10) -0.0001(12)
C23 0.0368(18) 0.0277(17) 0.0391(19) -0.0023(15) 0.0178(15) -0.0020(13)
C30 0.0227(13) 0.0216(14) 0.0228(14) -0.0004(11) 0.0051(11) -0.0061(11)
C33 0.0440(19) 0.0302(17) 0.042(2) 0.0069(15) 0.0277(16) 0.0023(14)
C40 0.0277(13) 0.0201(15) 0.0221(13) -0.0031(11) 0.0008(11) 0.0024(12)
C43 0.053(2) 0.0289(18) 0.0336(19) -0.0152(15) -0.0151(17) 0.0125(16)
C50 0.0248(13) 0.0201(13) 0.0153(12) 0.0023(10) 0.0045(10) 0.0046(10)
C53 0.0282(15) 0.043(2) 0.0195(14) 0.0022(14) 0.0090(12) 0.0003(14)
C60 0.0229(13) 0.0146(12) 0.0189(13) 0.0008(10) 0.0063(10) -0.0022(10)
C63 0.0269(14) 0.0195(14) 0.0231(14) -0.0033(11) 0.0084(11) 0.0018(11)
C102 0.0314(16) 0.0357(18) 0.0269(16) -0.0047(14) 0.0030(13) 0.0107(14)
C103 0.0278(17) 0.062(3) 0.0333(19) -0.0058(18) 0.0091(14) 0.0023(16)
C104 0.0296(17) 0.062(3) 0.039(2) 0.0008(19) 0.0102(15) -0.0105(17)
C105 0.0372(18) 0.036(2) 0.040(2) 0.0058(16) 0.0092(15) -0.0071(15)
C106 0.0274(15) 0.0254(15) 0.0318(16) 0.0023(13) 0.0091(13) -0.0010(12)
C202 0.0361(17) 0.0212(15) 0.0279(16) 0.0024(12) 0.0064(13) -0.0027(13)
C203 0.0402(18) 0.0218(15) 0.0349(18) 0.0033(13) 0.0087(14) -0.0094(13)
C204 0.053(2) 0.0174(15) 0.0309(17) 0.0054(13) 0.0131(15) -0.0012(14)
C205 0.0334(16) 0.0245(15) 0.0283(16) 0.0054(13) 0.0080(13) 0.0061(12)
C206 0.0335(16) 0.0235(15) 0.0267(15) 0.0037(12) 0.0101(13) 0.0015(12)
C302 0.0299(16) 0.0253(16) 0.0402(19) 0.0020(14) 0.0107(14) -0.0014(13)
C303 0.0395(19) 0.0310(18) 0.047(2) 0.0021(16) 0.0102(16) 0.0071(15)
C304 0.0362(19) 0.036(2) 0.055(3) -0.0036(18) 0.0007(17) 0.0059(16)
C305 0.0314(18) 0.0298(19) 0.081(3) -0.011(2) 0.0029(19) -0.0087(15)
C306 0.0353(17) 0.0259(17) 0.047(2) -0.0021(16) 0.0135(15) -0.0037(14)

loop_
_atom_type_symbol
_atom_type_description
_atom_type_scat_dispersion_real
_atom_type_scat_dispersion_imag
_atom_type_scat_source
C C 0.0033 0.0016 'International Tables Vol C Tables 4.2.6.8 and 6.1.1.4'
H H 0.0000 0.0000 'International Tables Vol C Tables 4.2.6.8 and 6.1.1.4'
N N 0.0061 0.0033 'International Tables Vol C Tables 4.2.6.8 and 6.1.1.4'
O O 0.0106 0.0060 'International Tables Vol C Tables 4.2.6.8 and 6.1.1.4'
Fe Fe 0.3463 0.8444 'International Tables Vol C Tables 4.2.6.8 and 6.1.1.4'

loop_
_geom_angle_atom_site_label_1
_geom_angle_atom_site_label_2
_geom_angle_atom_site_label_3
_geom_angle
O1 Fe1 O52 94.69(9)
O1 Fe1 O11 96.30(9)
O52 Fe1 O11 168.74(10)
O1 Fe1 O62 93.43(9)
O52 Fe1 O62 93.34(10)
O11 Fe1 O62 88.41(10)
O1 Fe1 O21 94.05(9)
O52 Fe1 O21 88.45(10)
O11 Fe1 O21 88.37(10)
O62 Fe1 O21 172.14(9)
O1 Fe1 N101 176.58(10)
O52 Fe1 N101 82.04(9)
O11 Fe1 N101 87.00(10)
O62 Fe1 N101 85.76(9)
O21 Fe1 N101 86.91(10)
O1 Fe1 Fe2 28.78(6)
O52 Fe1 Fe2 115.54(7)
O11 Fe1 Fe2 74.01(7)
O62 Fe1 Fe2 110.32(7)
O21 Fe1 Fe2 75.62(7)
N101 Fe1 Fe2 154.31(7)
O1 Fe1 Fe3 30.68(6)
O52 Fe1 Fe3 71.66(6)
O11 Fe1 Fe3 119.47(7)
O62 Fe1 Fe3 75.16(6)
O21 Fe1 Fe3 112.65(7)
N101 Fe1 Fe3 146.15(7)
Fe2 Fe1 Fe3 59.459(13)
O1 Fe2 O22 97.67(9)
O1 Fe2 O31 95.88(9)
O22 Fe2 O31 166.44(9)
O1 Fe2 O12 95.64(9)
O22 Fe2 O12 88.87(10)
O31 Fe2 O12 89.39(10)
O1 Fe2 O41 97.69(9)
O22 Fe2 O41 87.82(10)
O31 Fe2 O41 90.78(10)
O12 Fe2 O41 166.58(9)
O1 Fe2 N201 178.36(10)
O22 Fe2 N201 83.22(10)
O31 Fe2 N201 83.22(10)
O12 Fe2 N201 82.99(9)
O41 Fe2 N201 83.71(9)
O1 Fe2 Fe1 30.37(6)
O22 Fe2 Fe1 74.29(7)
O31 Fe2 Fe1 118.26(7)
O12 Fe2 Fe1 76.19(6)
O41 Fe2 Fe1 115.28(7)
N201 Fe2 Fe1 149.40(7)
O1 Fe2 Fe3 31.23(6)
O22 Fe2 Fe3 120.39(7)
O31 Fe2 Fe3 72.35(7)
O12 Fe2 Fe3 114.86(7)
O41 Fe2 Fe3 77.89(6)
N201 Fe2 Fe3 148.95(7)
Fe1 Fe2 Fe3 61.592(15)
O1 Fe3 O61 95.11(9)
O1 Fe3 O42 94.31(9)
O61 Fe3 O42 170.19(10)
O1 Fe3 O51 92.41(9)
O61 Fe3 O51 93.73(10)
O42 Fe3 O51 88.58(10)
O1 Fe3 O32 93.36(9)
O61 Fe3 O32 86.60(10)
O42 Fe3 O32 90.14(10)
O51 Fe3 O32 174.17(9)
O1 Fe3 N301 174.39(10)
O61 Fe3 N301 88.01(10)
O42 Fe3 N301 82.82(10)
O51 Fe3 N301 82.72(10)
O32 Fe3 N301 91.47(10)
O1 Fe3 Fe2 28.94(6)
O61 Fe3 Fe2 116.92(7)
O42 Fe3 Fe2 71.13(7)
O51 Fe3 Fe2 108.31(7)
O32 Fe3 Fe2 76.61(7)
N301 Fe3 Fe2 151.08(7)
O1 Fe3 Fe1 30.01(6)
O61 Fe3 Fe1 72.15(6)
O42 Fe3 Fe1 117.64(7)
O51 Fe3 Fe1 75.23(6)
O32 Fe3 Fe1 110.35(7)
N301 Fe3 Fe1 148.95(7)
Fe2 Fe3 Fe1 58.949(14)
Fe2 O1 Fe1 120.85(10)
Fe2 O1 Fe3 119.84(10)
Fe1 O1 Fe3 119.31(11)
C10 O11 Fe1 131.3(2)
C10 O12 Fe2 129.2(2)
C20 O22 Fe2 133.4(2)
C20 O21 Fe1 127.9(2)
C30 O31 Fe2 133.2(2)
C30 O32 Fe3 125.6(2)
C40 O41 Fe2 125.7(2)
C40 O42 Fe3 133.3(2)
C50 O51 Fe3 128.2(2)
C50 O52 Fe1 132.0(2)
C60 O61 Fe3 130.7(2)
C60 O62 Fe1 128.6(2)
C106 N101 C102 117.8(3)
C106 N101 Fe1 119.2(2)
C102 N101 Fe1 122.7(2)
C202 N201 C206 117.8(3)
C202 N201 Fe2 121.1(2)
C206 N201 Fe2 121.1(2)
C306 N301 C302 117.2(3)
C306 N301 Fe3 122.4(2)
C302 N301 Fe3 119.8(2)
O11 C10 O12 125.9(3)
O11 C10 C13 117.1(3)
O12 C10 C13 117.1(3)
C10 C13 C14 108.9(3)
C10 C13 C14A 110.7(14)
C14 C13 C14A 63.6(4)
C10 C13 C15A 119.9(15)
C14 C13 C15A 44.7(5)
C14A C13 C15A 100.3(12)
C10 C13 C15 106.5(3)
C14 C13 C15 108.1(3)
C14A C13 C15 142.5(15)
C15A C13 C15 63.4(4)
C10 C13 C16 112.6(3)
C14 C13 C16 110.0(3)
C14A C13 C16 50.1(8)
C15A C13 C16 126.7(15)
C15 C13 C16 110.6(3)
C10 C13 C16A 105.1(13)
C14 C13 C16A 144.8(14)
C14A C13 C16A 111.9(11)
C15A C13 C16A 109.0(14)
C15 C13 C16A 52.3(8)
C16 C13 C16A 63.2(4)
O21 C20 O22 125.5(3)
O21 C20 C23 119.6(3)
O22 C20 C23 114.9(3)
C24 C23 C20 112.4(13)
C24 C23 C25A 135.6(13)
C20 C23 C25A 111.6(3)
C24 C23 C26 107.6(10)
C20 C23 C26 106.3(13)
C25A C23 C26 63.9(7)
C24 C23 C26A 60.7(6)
C20 C23 C26A 107.9(3)
C25A C23 C26A 109.5(4)
C26 C23 C26A 50.1(4)
C24 C23 C24A 49.7(4)
C20 C23 C24A 108.5(3)
C25A C23 C24A 110.1(4)
C26 C23 C24A 144.0(12)
C26A C23 C24A 109.1(4)
C24 C23 C25 110.4(12)
C20 C23 C25 107.2(13)
C25A C23 C25 50.1(4)
C26 C23 C25 112.9(10)
C26A C23 C25 144.2(12)
C24A C23 C25 64.7(8)
O32 C30 O31 125.7(3)
O32 C30 C33 118.9(3)
O31 C30 C33 115.3(3)
C30 C33 C36A 109.6(19)
C30 C33 C35A 122.9(18)
C36A C33 C35A 97(2)
C30 C33 C36 111.6(3)
C36A C33 C36 41.8(4)
C35A C33 C36 121.3(18)
C30 C33 C35 104.3(3)
C36A C33 C35 67.7(8)
C35A C33 C35 41.8(4)
C36 C33 C35 107.6(4)
C30 C33 C34 111.6(3)
C36A C33 C34 138.1(18)
C35A C33 C34 66.7(5)
C36 C33 C34 113.0(4)
C35 C33 C34 108.3(3)
C30 C33 C34A 94.3(17)
C36A C33 C34A 128.2(17)
C35A C33 C34A 107.9(7)
C36 C33 C34A 87.0(15)
C35 C33 C34A 149.6(6)
C34 C33 C34A 41.6(4)
O42 C40 O41 126.1(3)
O42 C40 C43 118.3(3)
O41 C40 C43 115.6(3)
C40 C43 C44 106.9(3)
C40 C43 C46 109.2(3)
C44 C43 C46 110.5(4)
C40 C43 C45 110.5(3)
C44 C43 C45 110.3(4)
C46 C43 C45 109.6(4)
O52 C50 O51 126.0(3)
O52 C50 C53 117.4(3)
O51 C50 C53 116.6(2)
C50 C53 C55 111.7(3)
C50 C53 C54A 108(4)
C55 C53 C54A 56.9(14)
C50 C53 C55A 91(3)
C55 C53 C55A 54.2(4)
C54A C53 C55A 110.7(12)
C50 C53 C54 105.4(3)
C55 C53 C54 108.4(4)
C54A C53 C54 54.3(4)
C55A C53 C54 160.5(19)
C50 C53 C56 110.8(3)
C55 C53 C56 113.1(4)
C54A C53 C56 141(3)
C55A C53 C56 76(3)
C54 C53 C56 107.0(4)
C50 C53 C56A 118(3)
C55 C53 C56A 130(4)
C54A C53 C56A 100(3)
C55A C53 C56A 129(3)
C54 C53 C56A 52.8(6)
C56 C53 C56A 54.4(4)
O62 C60 O61 126.1(3)
O62 C60 C63 116.2(3)
O61 C60 C63 117.8(3)
C66 C63 C64 109.3(3)
C66 C63 C65 110.6(3)
C64 C63 C65 109.8(3)
C66 C63 C60 110.9(3)
C64 C63 C60 108.5(3)
C65 C63 C60 107.8(3)
N101 C102 C103 122.7(4)
C102 C103 C104 118.9(4)
C105 C104 C103 118.6(4)
C104 C105 C106 119.4(4)
N101 C106 C105 122.5(3)
N201 C202 C203 122.7(3)
C204 C203 C202 118.9(3)
C203 C204 C205 119.5(3)
C204 C205 C206 118.2(3)
N201 C206 C205 122.9(3)
N301 C302 C303 123.0(3)
C304 C303 C302 118.5(4)
C303 C304 C305 119.0(4)
C304 C305 C306 119.0(4)
N301 C306 C305 123.3(4)

loop_
_geom_bond_atom_site_label_1
_geom_bond_atom_site_label_2
_geom_bond_distance
Fe1 O1 1.926(2)
Fe1 O52 2.031(2)
Fe1 O11 2.058(2)
Fe1 O62 2.075(2)
Fe1 O21 2.111(2)
Fe1 N101 2.227(3)
Fe1 Fe2 3.2699(7)
Fe1 Fe3 3.3572(7)
Fe2 O1 1.834(2)
Fe2 O22 2.014(2)
Fe2 O31 2.014(2)
Fe2 O12 2.052(2)
Fe2 O41 2.054(2)
Fe2 N201 2.243(3)
Fe2 Fe3 3.2873(7)
Fe3 O1 1.965(2)
Fe3 O61 2.047(2)
Fe3 O42 2.062(2)
Fe3 O51 2.072(2)
Fe3 O32 2.113(2)
Fe3 N301 2.220(3)
O11 C10 1.254(4)
O12 C10 1.268(4)
O22 C20 1.261(4)
O21 C20 1.253(4)
O31 C30 1.267(4)
O32 C30 1.250(4)
O41 C40 1.268(4)
O42 C40 1.242(4)
O51 C50 1.251(4)
O52 C50 1.265(4)
O61 C60 1.266(4)
O62 C60 1.256(4)
N101 C106 1.344(4)
N101 C102 1.339(4)
N201 C202 1.333(4)
N201 C206 1.344(4)
N301 C306 1.338(4)
N301 C302 1.338(5)
C10 C13 1.529(4)
C13 C14 1.5336(10)
C13 C14A 1.5339(10)
C13 C15A 1.5338(10)
C13 C15 1.5337(10)
C13 C16 1.5333(10)
C13 C16A 1.5340(10)
C20 C23 1.532(5)
C23 C24 1.5340(10)
C23 C25A 1.5333(10)
C23 C26 1.5340(10)
C23 C26A 1.5341(10)
C23 C24A 1.5340(10)
C23 C25 1.5341(10)
C30 C33 1.524(5)
C33 C36A 1.5341(10)
C33 C35A 1.5339(10)
C33 C36 1.5333(10)
C33 C35 1.5348(10)
C33 C34 1.5337(10)
C33 C34A 1.5342(10)
C40 C43 1.530(4)
C43 C44 1.5337(10)
C43 C46 1.5339(10)
C43 C45 1.5339(10)
C50 C53 1.529(4)
C53 C55 1.5331(10)
C53 C54A 1.5340(10)
C53 C55A 1.5340(10)
C53 C54 1.5345(10)
C53 C56 1.5336(10)
C53 C56A 1.5340(10)
C60 C63 1.534(4)
C63 C66 1.528(5)
C63 C64 1.528(5)
C63 C65 1.525(5)
C102 C103 1.389(6)
C103 C104 1.380(7)
C104 C105 1.375(6)
C105 C106 1.383(5)
C202 C203 1.392(5)
C203 C204 1.374(5)
C204 C205 1.376(5)
C205 C206 1.396(5)
C302 C303 1.400(5)
C303 C304 1.378(6)
C304 C305 1.371(7)
C305 C306 1.389(6)
